data_4310664
loop_
_publ_author_name
'Jane Kuzelka'
'Sumitra Mukhopadhyay'
'Bernhard Spingler'
'Stephen J. Lippard'

_publ_section_title
;
 Synthesis and Characterization of Cu2(I,I), Cu2(I,II), and Cu2(II,II)
 Compounds Supported by Two Phthalazine-Based Ligands: Influence of a
 Hydrophobic Pocket
;
_journal_name_full 'Inorganic Chemistry'
_journal_page_first 1751
_journal_page_last 1761
_journal_paper_doi 10.1021/ic035009r
_journal_volume 43
_journal_year 2004
_chemical_formula_sum 'C43 H29 Cu2 F6 N7 O7 S2'
_chemical_formula_weight 1060.93
_chemical_name_systematic
;

   ?

;
_space_group_IT_number 14
_symmetry_cell_setting monoclinic
_symmetry_space_group_name_Hall '-P 2yn'
_symmetry_space_group_name_H-M 'P 1 21/n 1'
_atom_sites_solution_hydrogens geom
_atom_sites_solution_primary direct
_atom_sites_solution_secondary difmap
_audit_creation_method SHELXL-97
_cell_angle_alpha 90.00
_cell_angle_beta 91.162(8)
_cell_angle_gamma 90.00
_cell_formula_units_Z 4
_cell_length_a 15.005(8)
_cell_length_b 18.358(10)
_cell_length_c 16.459(9)
_cell_measurement_reflns_used 986
_cell_measurement_temperature 173(2)
_cell_measurement_theta_max 26.00
_cell_measurement_theta_min 2.72
_cell_volume 4533(4)
_computing_cell_refinement 'Bruker SMART'
_computing_data_collection 'Bruker SMART'
_computing_data_reduction 'Bruker SAINT'
_computing_molecular_graphics 'Bruker SHELXTL'
_computing_publication_material 'Bruker SHELXTL'
_computing_structure_refinement 'SHELXL-97 (Sheldrick, 1997)'
_computing_structure_solution 'SHELXS-97 (Sheldrick, 1990)'
_diffrn_ambient_temperature 173(2)
_diffrn_measured_fraction_theta_full 0.919
_diffrn_measured_fraction_theta_max 0.919
_diffrn_measurement_device_type 'CCD area detector'
_diffrn_measurement_method 'phi and omega scans'
_diffrn_radiation_monochromator graphite
_diffrn_radiation_source 'fine-focus sealed tube'
_diffrn_radiation_type MoK\a
_diffrn_radiation_wavelength 0.71073
_diffrn_reflns_av_R_equivalents 0.0354
_diffrn_reflns_av_sigmaI/netI 0.0433
_diffrn_reflns_limit_h_max 19
_diffrn_reflns_limit_h_min -19
_diffrn_reflns_limit_k_max 23
_diffrn_reflns_limit_k_min -15
_diffrn_reflns_limit_l_max 21
_diffrn_reflns_limit_l_min -21
_diffrn_reflns_number 27923
_diffrn_reflns_theta_full 28.29
_diffrn_reflns_theta_max 28.29
_diffrn_reflns_theta_min 1.66
_exptl_absorpt_coefficient_mu 1.113
_exptl_absorpt_correction_T_max 1.0000000
_exptl_absorpt_correction_T_min 0.816200
_exptl_absorpt_correction_type sadabs
_exptl_crystal_colour orange
_exptl_crystal_density_diffrn 1.555
_exptl_crystal_density_meas 0
_exptl_crystal_density_method 'not measured'
_exptl_crystal_description needle
_exptl_crystal_F_000 2144
_exptl_crystal_size_max 0.2
_exptl_crystal_size_mid 0.3
_exptl_crystal_size_min 0.5
_refine_diff_density_max 0.749
_refine_diff_density_min -0.337
_refine_diff_density_rms 0.091
_refine_ls_extinction_method none
_refine_ls_goodness_of_fit_ref 1.047
_refine_ls_hydrogen_treatment mixed
_refine_ls_matrix_type full
_refine_ls_number_parameters 613
_refine_ls_number_reflns 10330
_refine_ls_number_restraints 0
_refine_ls_restrained_S_all 1.047
_refine_ls_R_factor_all 0.0630
_refine_ls_R_factor_gt 0.0500
_refine_ls_shift/su_max 0.038
_refine_ls_shift/su_mean 0.001
_refine_ls_structure_factor_coef Fsqd
_refine_ls_weighting_details 'calc w=1/[\s^2^(Fo^2^)+(0.0665P)^2^+3.3918P] where P=(Fo^2^+2Fc^2^)/3'
_refine_ls_weighting_scheme calc
_refine_ls_wR_factor_gt 0.1226
_refine_ls_wR_factor_ref 0.1301
_reflns_number_gt 8497
_reflns_number_total 10330
_reflns_threshold_expression >2sigma(I)
_cod_data_source_file ic035009rsi20030904_111604_4.cif
_cod_data_source_block 5
_cod_depositor_comments
;
The following automatic conversions were performed:
'_symmetry_cell_setting' value 'Monoclinic' changed to 'monoclinic'
according to '/home/saulius/struct/CIF-dictionaries/cif_core.dic'
dictionary named 'cif_core.dic' version 2.4.1 from 2010-06-29.

Automatic conversion script
Id: cif_fix_enum 1527 2010-12-29 10:47:43Z saulius 
;
_cod_database_code 4310664

loop_
_symmetry_equiv_pos_as_xyz
'x, y, z'
'-x+1/2, y+1/2, -z+1/2'
'-x, -y, -z'
'x-1/2, -y-1/2, z-1/2'

loop_
_atom_site_label
_atom_site_type_symbol
_atom_site_fract_x
_atom_site_fract_y
_atom_site_fract_z
_atom_site_U_iso_or_equiv
_atom_site_adp_type
_atom_site_occupancy
_atom_site_symmetry_multiplicity
_atom_site_calc_flag
_atom_site_refinement_flags
_atom_site_disorder_assembly
_atom_site_disorder_group
Cu1 Cu 0.81801(2) 0.03729(2) 0.30392(2) 0.02565(10) Uani 1 1 d . . .
Cu2 Cu 0.67489(2) 0.128129(19) 0.453979(19) 0.02210(10) Uani 1 1 d . . .
N1 N 0.85700(14) 0.12237(13) 0.38648(13) 0.0199(4) Uani 1 1 d . . .
N2 N 0.79711(13) 0.16548(13) 0.42644(13) 0.0197(4) Uani 1 1 d . . .
N3 N 0.90069(15) 0.08799(14) 0.21551(14) 0.0257(5) Uani 1 1 d . . .
N4 N 0.92089(14) -0.02266(13) 0.34740(14) 0.0224(5) Uani 1 1 d . . .
N5 N 0.61982(14) 0.22870(14) 0.41789(14) 0.0243(5) Uani 1 1 d . . .
N6 N 0.68926(15) 0.16650(14) 0.57111(13) 0.0244(5) Uani 1 1 d . . .
N7 N 0.69553(14) 0.01857(14) 0.26776(14) 0.0250(5) Uani 1 1 d . . .
C1 C 1.08433(19) 0.30295(19) 0.4338(2) 0.0386(8) Uani 1 1 d . . .
H1A H 1.1428 0.3188 0.4288 0.046 Uiso 1 1 calc R . .
C2 C 1.0218(2) 0.3489(2) 0.4694(2) 0.0433(9) Uani 1 1 d . . .
H2A H 1.0389 0.3949 0.4875 0.052 Uiso 1 1 calc R . .
C3 C 1.06098(18) 0.23555(17) 0.40645(18) 0.0284(6) Uani 1 1 d . . .
H3A H 1.1037 0.2055 0.3836 0.034 Uiso 1 1 calc R . .
C4 C 0.9356(2) 0.32629(17) 0.4777(2) 0.0336(7) Uani 1 1 d . . .
H4A H 0.8944 0.3567 0.5022 0.040 Uiso 1 1 calc R . .
C5 C 0.97189(16) 0.21093(15) 0.41261(15) 0.0203(5) Uani 1 1 d . . .
C6 C 0.90887(17) 0.25731(16) 0.44941(16) 0.0221(5) Uani 1 1 d . . .
C7 C 0.94055(16) 0.14309(15) 0.38167(15) 0.0192(5) Uani 1 1 d . . .
C8 C 0.82069(16) 0.22952(15) 0.45534(15) 0.0186(5) Uani 1 1 d . . .
C9 C 1.00108(16) 0.09307(16) 0.33382(15) 0.0207(5) Uani 1 1 d . . .
H9A H 1.0623 0.1096 0.3446 0.025 Uiso 1 1 calc R . .
C10 C 0.74835(17) 0.27154(15) 0.49893(16) 0.0215(5) Uani 1 1 d . . .
H10A H 0.7737 0.3190 0.5139 0.026 Uiso 1 1 calc R . .
C11 C 0.98197(17) 0.10604(15) 0.24369(16) 0.0217(5) Uani 1 1 d . . .
C12 C 1.0460(2) 0.1368(2) 0.19549(19) 0.0378(8) Uani 1 1 d . . .
H12A H 1.1024 0.1477 0.2166 0.045 Uiso 1 1 calc R . .
C13 C 1.0244(3) 0.1511(3) 0.1153(2) 0.0539(11) Uani 1 1 d . . .
H13A H 1.0659 0.1727 0.0818 0.065 Uiso 1 1 calc R . .
C14 C 0.9411(2) 0.1333(2) 0.0852(2) 0.0457(9) Uani 1 1 d . . .
H14A H 0.9254 0.1425 0.0313 0.055 Uiso 1 1 calc R . .
C15 C 0.8817(2) 0.1015(2) 0.13698(18) 0.0343(7) Uani 1 1 d . . .
H15A H 0.8256 0.0888 0.1165 0.041 Uiso 1 1 calc R . .
C16 C 0.99836(17) 0.01333(16) 0.35661(15) 0.0215(5) Uani 1 1 d . . .
C17 C 1.07607(18) -0.02083(18) 0.38252(18) 0.0309(7) Uani 1 1 d . . .
H17A H 1.1288 0.0054 0.3887 0.037 Uiso 1 1 calc R . .
C18 C 1.0739(2) -0.0945(2) 0.3990(2) 0.0387(8) Uani 1 1 d . . .
H18A H 1.1254 -0.1186 0.4163 0.046 Uiso 1 1 calc R . .
C19 C 0.9947(2) -0.13215(18) 0.3898(2) 0.0378(7) Uani 1 1 d . . .
H19A H 0.9918 -0.1818 0.4005 0.045 Uiso 1 1 calc R . .
C20 C 0.91996(19) -0.09422(17) 0.36420(18) 0.0297(6) Uani 1 1 d . . .
H20A H 0.8664 -0.1194 0.3583 0.036 Uiso 1 1 calc R . .
C21 C 0.66773(16) 0.28630(16) 0.44363(16) 0.0231(6) Uani 1 1 d . . .
C22 C 0.6458(2) 0.35697(18) 0.42153(18) 0.0305(6) Uani 1 1 d . . .
H22A H 0.6805 0.3960 0.4395 0.037 Uiso 1 1 calc R . .
C23 C 0.5716(2) 0.3683(2) 0.3724(2) 0.0409(8) Uani 1 1 d . . .
H23A H 0.5554 0.4153 0.3569 0.049 Uiso 1 1 calc R . .
C24 C 0.5218(2) 0.3096(2) 0.3468(2) 0.0407(8) Uani 1 1 d . . .
H24A H 0.4714 0.3162 0.3139 0.049 Uiso 1 1 calc R . .
C25 C 0.54788(18) 0.2409(2) 0.37059(19) 0.0328(7) Uani 1 1 d . . .
H25A H 0.5140 0.2013 0.3531 0.039 Uiso 1 1 calc R . .
C26 C 0.72686(17) 0.23252(16) 0.57773(16) 0.0224(5) Uani 1 1 d . . .
C27 C 0.74866(19) 0.26261(17) 0.65259(17) 0.0294(6) Uani 1 1 d . . .
H27A H 0.7748 0.3085 0.6559 0.035 Uiso 1 1 calc R . .
C28 C 0.7312(2) 0.22390(19) 0.72207(19) 0.0376(7) Uani 1 1 d . . .
H28A H 0.7463 0.2430 0.7728 0.045 Uiso 1 1 calc R . .
C29 C 0.6911(2) 0.1565(2) 0.71568(18) 0.0384(8) Uani 1 1 d . . .
H29A H 0.6774 0.1298 0.7618 0.046 Uiso 1 1 calc R . .
C30 C 0.6717(2) 0.12961(18) 0.63890(18) 0.0321(7) Uani 1 1 d . . .
H30A H 0.6452 0.0839 0.6342 0.039 Uiso 1 1 calc R . .
C31 C 0.6795(2) 0.00875(19) 0.18804(18) 0.0328(7) Uani 1 1 d . . .
H31A H 0.7277 0.0003 0.1546 0.039 Uiso 1 1 calc R . .
C32 C 0.5956(2) 0.0106(2) 0.1533(2) 0.0412(8) Uani 1 1 d . . .
H32A H 0.5873 0.0025 0.0978 0.049 Uiso 1 1 calc R . .
C33 C 0.5241(2) 0.0244(2) 0.2017(2) 0.0449(9) Uani 1 1 d . . .
H33A H 0.4669 0.0285 0.1792 0.054 Uiso 1 1 calc R . .
C34 C 0.53855(19) 0.03214(19) 0.2841(2) 0.0344(7) Uani 1 1 d . . .
H34A H 0.4908 0.0399 0.3181 0.041 Uiso 1 1 calc R . .
C35 C 0.62489(17) 0.02829(16) 0.31633(17) 0.0245(6) Uani 1 1 d . . .
C36 C 0.64326(18) 0.02864(16) 0.40467(17) 0.0251(6) Uani 1 1 d . . .
H36A H 0.6832 -0.0106 0.4229 0.030 Uiso 1 1 calc R . .
C37 C 0.5831(2) 0.04897(18) 0.46172(19) 0.0340(7) Uani 1 1 d . . .
H37A H 0.5835 0.0210 0.5117 0.041 Uiso 1 1 calc R . .
H37B H 0.5235 0.0608 0.4417 0.041 Uiso 1 1 calc R . .
S2 S 0.69340(5) -0.11595(4) 0.63576(5) 0.03147(18) Uani 1 1 d . . .
F4 F 0.60738(16) -0.16021(17) 0.50530(15) 0.0693(7) Uani 1 1 d . . .
F5 F 0.74595(19) -0.13822(17) 0.48800(15) 0.0738(8) Uani 1 1 d . . .
F6 F 0.70635(17) -0.23454(13) 0.54952(16) 0.0620(7) Uani 1 1 d . . .
O4 O 0.6688(2) -0.04349(16) 0.61398(19) 0.0632(8) Uani 1 1 d . . .
O5 O 0.63016(15) -0.15318(17) 0.68460(16) 0.0531(7) Uani 1 1 d . . .
O6 O 0.78444(13) -0.12580(14) 0.66198(15) 0.0397(6) Uani 1 1 d . . .
C39 C 0.6878(2) -0.1647(2) 0.5397(2) 0.0410(8) Uani 1 1 d . . .
S1 S 0.72473(5) 0.00722(5) 0.92702(5) 0.03405(18) Uani 1 1 d . . .
F1 F 0.89732(16) 0.01214(19) 0.9189(2) 0.0889(10) Uani 1 1 d . . .
F2 F 0.8288(2) 0.0146(2) 0.80315(17) 0.1067(12) Uani 1 1 d . . .
F3 F 0.83017(19) 0.10855(17) 0.8784(2) 0.0902(10) Uani 1 1 d . . .
O1 O 0.7349(2) 0.0351(3) 1.00636(17) 0.0975(15) Uani 1 1 d . . .
O2 O 0.7291(2) -0.07094(17) 0.9199(2) 0.0832(11) Uani 1 1 d . . .
O3 O 0.65657(16) 0.04056(15) 0.87852(17) 0.0495(7) Uani 1 1 d . . .
C38 C 0.8251(3) 0.0362(3) 0.8787(3) 0.0525(10) Uani 1 1 d . . .
O1S O 0.7139(3) -0.2286(2) 0.3204(2) 0.0522(9) Uani 0.75 1 d P . .
O2S O 0.6790(11) -0.2532(11) 0.2626(10) 0.084(5) Uani 0.25 1 d P . .
C1S C 0.5731(4) -0.1697(3) 0.2905(4) 0.0850(16) Uani 1 1 d . . .
C2S C 0.6569(5) -0.1974(5) 0.2605(4) 0.099(2) Uani 1 1 d . . .
C3S C 0.7857(4) -0.2683(3) 0.2854(4) 0.0803(16) Uani 1 1 d . . .
C4S C 0.8376(4) -0.2923(3) 0.3584(4) 0.0882(17) Uani 1 1 d . . .

loop_
_atom_site_aniso_label
_atom_site_aniso_U_11
_atom_site_aniso_U_22
_atom_site_aniso_U_33
_atom_site_aniso_U_23
_atom_site_aniso_U_13
_atom_site_aniso_U_12
Cu1 0.01582(15) 0.0291(2) 0.03190(19) -0.00133(15) -0.00164(12) -0.00109(13)
Cu2 0.01830(15) 0.02327(19) 0.02491(17) -0.00292(14) 0.00448(12) -0.00317(13)
N1 0.0165(9) 0.0214(12) 0.0219(10) -0.0031(9) 0.0011(8) 0.0002(9)
N2 0.0160(9) 0.0216(12) 0.0216(10) -0.0028(9) 0.0028(8) 0.0007(9)
N3 0.0222(10) 0.0309(14) 0.0239(11) 0.0009(10) 0.0001(9) -0.0009(10)
N4 0.0211(10) 0.0192(12) 0.0269(11) -0.0012(9) -0.0002(9) 0.0001(9)
N5 0.0185(10) 0.0278(13) 0.0267(11) 0.0017(10) 0.0024(8) 0.0016(9)
N6 0.0282(11) 0.0232(13) 0.0221(11) -0.0004(10) 0.0042(9) 0.0023(10)
N7 0.0210(10) 0.0250(13) 0.0288(12) -0.0027(10) -0.0012(9) -0.0046(9)
C1 0.0227(13) 0.0302(18) 0.063(2) -0.0122(16) 0.0058(14) -0.0105(13)
C2 0.0302(15) 0.0289(18) 0.071(2) -0.0204(17) 0.0057(15) -0.0092(14)
C3 0.0197(12) 0.0266(16) 0.0391(16) -0.0055(13) 0.0030(11) -0.0025(11)
C4 0.0274(14) 0.0239(16) 0.0496(18) -0.0125(14) 0.0061(13) -0.0038(12)
C5 0.0181(11) 0.0197(14) 0.0232(12) 0.0014(11) 0.0008(9) -0.0001(10)
C6 0.0205(12) 0.0203(14) 0.0255(13) -0.0007(11) 0.0021(10) 0.0003(10)
C7 0.0176(11) 0.0219(14) 0.0179(11) -0.0002(10) -0.0006(9) 0.0022(10)
C8 0.0184(11) 0.0192(13) 0.0181(11) 0.0008(10) 0.0002(9) 0.0015(10)
C9 0.0152(11) 0.0237(14) 0.0232(12) -0.0020(11) 0.0009(9) -0.0008(10)
C10 0.0207(12) 0.0182(14) 0.0256(13) -0.0009(11) 0.0035(10) 0.0010(10)
C11 0.0223(12) 0.0202(14) 0.0226(12) -0.0041(11) 0.0032(10) 0.0015(11)
C12 0.0319(15) 0.050(2) 0.0314(15) -0.0057(15) 0.0067(12) -0.0160(15)
C13 0.051(2) 0.080(3) 0.0311(17) 0.0038(19) 0.0119(15) -0.029(2)
C14 0.053(2) 0.060(3) 0.0240(15) 0.0039(16) 0.0022(14) -0.0123(18)
C15 0.0316(15) 0.043(2) 0.0286(15) 0.0038(14) -0.0044(12) -0.0044(14)
C16 0.0219(12) 0.0222(14) 0.0204(12) -0.0034(11) 0.0015(10) 0.0012(11)
C17 0.0215(12) 0.0350(18) 0.0359(15) 0.0015(13) -0.0050(11) 0.0042(12)
C18 0.0310(15) 0.0342(19) 0.0504(19) 0.0108(16) -0.0100(14) 0.0094(14)
C19 0.0415(17) 0.0231(16) 0.0485(19) 0.0075(14) -0.0053(14) 0.0027(14)
C20 0.0294(14) 0.0244(16) 0.0353(15) 0.0023(13) -0.0005(12) -0.0026(12)
C21 0.0195(11) 0.0267(15) 0.0235(12) 0.0014(11) 0.0069(10) 0.0032(11)
C22 0.0309(14) 0.0281(16) 0.0328(15) 0.0021(13) 0.0060(12) 0.0057(12)
C23 0.0440(18) 0.038(2) 0.0405(18) 0.0098(15) 0.0027(14) 0.0182(16)
C24 0.0281(14) 0.054(2) 0.0401(17) 0.0065(16) -0.0053(13) 0.0156(15)
C25 0.0200(12) 0.042(2) 0.0360(16) 0.0043(14) 0.0003(11) 0.0012(13)
C26 0.0203(11) 0.0223(14) 0.0246(13) -0.0015(11) 0.0022(10) 0.0054(11)
C27 0.0327(14) 0.0258(16) 0.0296(14) -0.0067(12) 0.0000(12) 0.0049(12)
C28 0.0520(19) 0.0370(19) 0.0237(14) -0.0036(14) -0.0020(13) 0.0067(16)
C29 0.055(2) 0.0369(19) 0.0230(14) 0.0061(14) 0.0035(13) 0.0049(16)
C30 0.0406(16) 0.0254(16) 0.0305(15) 0.0021(13) 0.0055(12) 0.0024(13)
C31 0.0312(15) 0.0352(18) 0.0320(15) -0.0071(13) 0.0009(12) -0.0083(13)
C32 0.0429(18) 0.051(2) 0.0286(15) -0.0027(15) -0.0105(13) -0.0157(17)
C33 0.0283(15) 0.058(2) 0.0478(19) -0.0019(18) -0.0162(14) -0.0065(16)
C34 0.0204(13) 0.0411(19) 0.0418(17) -0.0035(15) -0.0009(12) -0.0023(13)
C35 0.0213(12) 0.0198(14) 0.0323(14) -0.0025(11) -0.0009(10) -0.0024(11)
C36 0.0242(12) 0.0182(14) 0.0328(14) 0.0020(11) -0.0023(11) -0.0061(11)
C37 0.0333(15) 0.0347(18) 0.0344(16) 0.0008(14) 0.0074(12) -0.0169(13)
S2 0.0212(3) 0.0301(4) 0.0430(4) -0.0030(3) -0.0018(3) 0.0044(3)
F4 0.0562(14) 0.093(2) 0.0580(14) -0.0176(14) -0.0254(11) 0.0172(14)
F5 0.0821(18) 0.090(2) 0.0504(14) -0.0018(14) 0.0250(13) -0.0025(15)
F6 0.0749(16) 0.0355(13) 0.0748(16) -0.0164(12) -0.0141(13) 0.0105(11)
O4 0.080(2) 0.0341(16) 0.075(2) -0.0031(14) -0.0131(16) 0.0217(14)
O5 0.0281(11) 0.077(2) 0.0548(15) -0.0044(15) 0.0063(10) -0.0108(12)
O6 0.0196(9) 0.0453(15) 0.0540(14) -0.0050(12) -0.0004(9) -0.0007(9)
C39 0.0407(17) 0.040(2) 0.0427(18) -0.0022(16) -0.0029(14) 0.0042(16)
S1 0.0330(4) 0.0404(5) 0.0286(4) 0.0056(3) -0.0012(3) -0.0089(3)
F1 0.0340(12) 0.107(3) 0.125(3) 0.003(2) -0.0056(14) 0.0179(14)
F2 0.103(2) 0.159(4) 0.0589(17) -0.003(2) 0.0424(16) 0.024(2)
F3 0.0693(18) 0.0634(19) 0.138(3) 0.0348(19) -0.0018(17) -0.0320(15)
O1 0.079(2) 0.182(5) 0.0313(14) -0.027(2) 0.0071(14) -0.029(2)
O2 0.096(3) 0.0356(17) 0.117(3) 0.0319(19) -0.021(2) -0.0174(17)
O3 0.0343(12) 0.0469(16) 0.0669(17) -0.0005(13) -0.0133(12) -0.0004(11)
C38 0.0409(19) 0.063(3) 0.054(2) 0.005(2) 0.0095(17) 0.0041(19)
O1S 0.069(2) 0.053(2) 0.0345(17) -0.0024(17) -0.0034(16) -0.0045(19)
O2S 0.082(10) 0.102(13) 0.070(10) -0.006(10) 0.015(8) -0.032(10)
C1S 0.082(4) 0.061(3) 0.111(4) 0.005(3) -0.018(3) 0.009(3)
C2S 0.118(6) 0.098(5) 0.078(4) 0.030(4) -0.032(4) -0.005(5)
C3S 0.084(4) 0.061(3) 0.097(4) -0.004(3) 0.035(3) -0.001(3)
C4S 0.092(4) 0.047(3) 0.126(5) -0.001(3) 0.014(4) -0.012(3)

loop_
_atom_type_symbol
_atom_type_description
_atom_type_scat_dispersion_real
_atom_type_scat_dispersion_imag
_atom_type_scat_source
C C 0.0033 0.0016 'International Tables Vol C Tables 4.2.6.8 and 6.1.1.4'
H H 0.0000 0.0000 'International Tables Vol C Tables 4.2.6.8 and 6.1.1.4'
N N 0.0061 0.0033 'International Tables Vol C Tables 4.2.6.8 and 6.1.1.4'
O O 0.0106 0.0060 'International Tables Vol C Tables 4.2.6.8 and 6.1.1.4'
F F 0.0171 0.0103 'International Tables Vol C Tables 4.2.6.8 and 6.1.1.4'
S S 0.1246 0.1234 'International Tables Vol C Tables 4.2.6.8 and 6.1.1.4'
Cu Cu 0.3201 1.2651 'International Tables Vol C Tables 4.2.6.8 and 6.1.1.4'

loop_
_geom_angle_atom_site_label_1
_geom_angle_atom_site_label_2
_geom_angle_atom_site_label_3
_geom_angle
_geom_angle_site_symmetry_1
_geom_angle_site_symmetry_3
_geom_angle_publ_flag
N7 Cu1 N4 136.24(10) . . ?
N7 Cu1 N3 115.08(10) . . ?
N4 Cu1 N3 91.64(10) . . ?
N7 Cu1 N1 124.40(9) . . ?
N4 Cu1 N1 88.60(9) . . ?
N3 Cu1 N1 87.69(9) . . ?
N7 Cu1 Cu2 74.17(8) . . ?
N4 Cu1 Cu2 117.36(7) . . ?
N3 Cu1 Cu2 127.49(8) . . ?
N1 Cu1 Cu2 53.38(6) . . ?
C37 Cu2 N2 152.61(12) . . ?
C37 Cu2 C36 39.38(12) . . ?
N2 Cu2 C36 114.70(10) . . ?
C37 Cu2 N6 104.30(11) . . ?
N2 Cu2 N6 90.90(9) . . ?
C36 Cu2 N6 133.96(11) . . ?
C37 Cu2 N5 112.76(12) . . ?
N2 Cu2 N5 89.54(9) . . ?
C36 Cu2 N5 125.70(11) . . ?
N6 Cu2 N5 89.84(10) . . ?
C37 Cu2 Cu1 97.15(10) . . ?
N2 Cu2 Cu1 57.40(7) . . ?
C36 Cu2 Cu1 57.82(8) . . ?
N6 Cu2 Cu1 136.66(7) . . ?
N5 Cu2 Cu1 115.90(7) . . ?
C7 N1 N2 119.7(2) . . ?
C7 N1 Cu1 114.91(17) . . ?
N2 N1 Cu1 123.36(16) . . ?
C8 N2 N1 121.0(2) . . ?
C8 N2 Cu2 117.51(16) . . ?
N1 N2 Cu2 121.17(17) . . ?
C11 N3 C15 117.6(2) . . ?
C11 N3 Cu1 114.09(18) . . ?
C15 N3 Cu1 128.3(2) . . ?
C20 N4 C16 118.1(2) . . ?
C20 N4 Cu1 126.61(19) . . ?
C16 N4 Cu1 115.24(19) . . ?
C25 N5 C21 118.2(3) . . ?
C25 N5 Cu2 128.3(2) . . ?
C21 N5 Cu2 113.41(18) . . ?
C30 N6 C26 118.7(3) . . ?
C30 N6 Cu2 126.1(2) . . ?
C26 N6 Cu2 114.91(18) . . ?
C31 N7 C35 118.0(2) . . ?
C31 N7 Cu1 118.12(19) . . ?
C35 N7 Cu1 122.77(19) . . ?
C3 C1 C2 121.1(3) . . ?
C4 C2 C1 120.2(3) . . ?
C1 C3 C5 120.2(3) . . ?
C2 C4 C6 120.2(3) . . ?
C3 C5 C6 118.5(3) . . ?
C3 C5 C7 124.0(2) . . ?
C6 C5 C7 117.4(2) . . ?
C4 C6 C5 119.7(2) . . ?
C4 C6 C8 124.0(3) . . ?
C5 C6 C8 116.3(2) . . ?
N1 C7 C5 122.8(2) . . ?
N1 C7 C9 115.9(2) . . ?
C5 C7 C9 121.1(2) . . ?
N2 C8 C6 122.7(2) . . ?
N2 C8 C10 115.8(2) . . ?
C6 C8 C10 121.5(2) . . ?
C16 C9 C7 115.9(2) . . ?
C16 C9 C11 112.8(2) . . ?
C7 C9 C11 107.9(2) . . ?
C26 C10 C8 109.2(2) . . ?
C26 C10 C21 114.4(2) . . ?
C8 C10 C21 111.9(2) . . ?
N3 C11 C12 122.9(3) . . ?
N3 C11 C9 116.8(2) . . ?
C12 C11 C9 120.3(2) . . ?
C13 C12 C11 118.4(3) . . ?
C14 C13 C12 119.7(3) . . ?
C13 C14 C15 118.3(3) . . ?
N3 C15 C14 123.2(3) . . ?
N4 C16 C17 122.3(3) . . ?
N4 C16 C9 118.4(2) . . ?
C17 C16 C9 119.2(2) . . ?
C18 C17 C16 118.8(3) . . ?
C17 C18 C19 119.5(3) . . ?
C20 C19 C18 118.3(3) . . ?
N4 C20 C19 123.1(3) . . ?
N5 C21 C22 122.1(3) . . ?
N5 C21 C10 117.5(3) . . ?
C22 C21 C10 120.3(3) . . ?
C23 C22 C21 118.7(3) . . ?
C24 C23 C22 119.3(3) . . ?
C23 C24 C25 118.9(3) . . ?
N5 C25 C24 122.8(3) . . ?
N6 C26 C27 121.7(3) . . ?
N6 C26 C10 116.9(2) . . ?
C27 C26 C10 121.4(3) . . ?
C28 C27 C26 119.2(3) . . ?
C27 C28 C29 119.4(3) . . ?
C28 C29 C30 118.2(3) . . ?
N6 C30 C29 122.8(3) . . ?
N7 C31 C32 123.3(3) . . ?
C31 C32 C33 118.9(3) . . ?
C32 C33 C34 118.8(3) . . ?
C33 C34 C35 119.8(3) . . ?
N7 C35 C34 121.1(3) . . ?
N7 C35 C36 116.8(2) . . ?
C34 C35 C36 122.0(3) . . ?
C37 C36 C35 124.4(3) . . ?
C37 C36 Cu2 68.66(18) . . ?
C35 C36 Cu2 115.6(2) . . ?
C36 C37 Cu2 71.96(17) . . ?
O4 S2 O5 114.60(19) . . ?
O4 S2 O6 115.69(17) . . ?
O5 S2 O6 114.14(16) . . ?
O4 S2 C39 103.51(18) . . ?
O5 S2 C39 103.56(17) . . ?
O6 S2 C39 103.09(15) . . ?
F6 C39 F5 107.1(3) . . ?
F6 C39 F4 107.4(3) . . ?
F5 C39 F4 108.0(3) . . ?
F6 C39 S2 111.5(3) . . ?
F5 C39 S2 111.1(3) . . ?
F4 C39 S2 111.6(2) . . ?
O1 S1 O3 115.3(2) . . ?
O1 S1 O2 115.7(3) . . ?
O3 S1 O2 114.59(19) . . ?
O1 S1 C38 103.1(2) . . ?
O3 S1 C38 102.94(19) . . ?
O2 S1 C38 102.6(2) . . ?
F2 C38 F3 107.2(4) . . ?
F2 C38 F1 108.7(4) . . ?
F3 C38 F1 106.7(4) . . ?
F2 C38 S1 112.5(3) . . ?
F3 C38 S1 110.2(3) . . ?
F1 C38 S1 111.3(3) . . ?
O2S O1S C2S 48.1(10) . . ?
O2S O1S C3S 78.7(10) . . ?
C2S O1S C3S 112.0(5) . . ?
C2S O2S O1S 78.0(13) . . ?
C2S O2S C3S 117.5(13) . . ?
O1S O2S C3S 57.7(8) . . ?
O2S C2S O1S 53.9(9) . . ?
O2S C2S C1S 126.2(11) . . ?
O1S C2S C1S 114.8(6) . . ?
O1S C3S C4S 102.3(5) . . ?
O1S C3S O2S 43.6(6) . . ?
C4S C3S O2S 136.1(7) . . ?

loop_
_geom_bond_atom_site_label_1
_geom_bond_atom_site_label_2
_geom_bond_distance
_geom_bond_site_symmetry_2
_geom_bond_publ_flag
Cu1 N7 1.951(2) . ?
Cu1 N4 2.015(2) . ?
Cu1 N3 2.144(2) . ?
Cu1 N1 2.144(2) . ?
Cu1 Cu2 3.7024(13) . ?
Cu2 C37 2.008(3) . ?
Cu2 N2 2.018(2) . ?
Cu2 C36 2.050(3) . ?
Cu2 N6 2.060(2) . ?
Cu2 N5 2.103(3) . ?
N1 C7 1.314(3) . ?
N1 N2 1.375(3) . ?
N2 C8 1.314(3) . ?
N3 C11 1.338(3) . ?
N3 C15 1.341(4) . ?
N4 C20 1.343(4) . ?
N4 C16 1.343(3) . ?
N5 C25 1.337(4) . ?
N5 C21 1.342(4) . ?
N6 C30 1.336(4) . ?
N6 C26 1.340(4) . ?
N7 C31 1.341(4) . ?
N7 C35 1.352(4) . ?
C1 C3 1.360(4) . ?
C1 C2 1.398(5) . ?
C2 C4 1.369(4) . ?
C3 C5 1.417(4) . ?
C4 C6 1.405(4) . ?
C5 C6 1.417(4) . ?
C5 C7 1.422(4) . ?
C6 C8 1.423(4) . ?
C7 C9 1.522(4) . ?
C8 C10 1.523(4) . ?
C9 C16 1.512(4) . ?
C9 C11 1.524(4) . ?
C10 C26 1.522(4) . ?
C10 C21 1.523(4) . ?
C11 C12 1.380(4) . ?
C12 C13 1.378(5) . ?
C13 C14 1.374(5) . ?
C14 C15 1.376(5) . ?
C16 C17 1.384(4) . ?
C17 C18 1.379(5) . ?
C18 C19 1.381(5) . ?
C19 C20 1.378(4) . ?
C21 C22 1.385(4) . ?
C22 C23 1.378(4) . ?
C23 C24 1.373(5) . ?
C24 C25 1.374(5) . ?
C26 C27 1.384(4) . ?
C27 C28 1.376(4) . ?
C28 C29 1.379(5) . ?
C29 C30 1.382(4) . ?
C31 C32 1.373(4) . ?
C32 C33 1.373(5) . ?
C33 C34 1.376(5) . ?
C34 C35 1.392(4) . ?
C35 C36 1.474(4) . ?
C36 C37 1.368(4) . ?
S2 O4 1.424(3) . ?
S2 O5 1.430(3) . ?
S2 O6 1.436(2) . ?
S2 C39 1.816(4) . ?
F4 C39 1.325(4) . ?
F5 C39 1.324(4) . ?
F6 C39 1.322(4) . ?
S1 O1 1.408(3) . ?
S1 O3 1.423(3) . ?
S1 O2 1.441(3) . ?
S1 C38 1.798(4) . ?
F1 C38 1.333(5) . ?
F2 C38 1.308(5) . ?
F3 C38 1.331(5) . ?
O1S O2S 1.168(16) . ?
O1S C2S 1.414(7) . ?
O1S C3S 1.432(6) . ?
O2S C2S 1.076(19) . ?
O2S C3S 1.661(19) . ?
C1S C2S 1.451(10) . ?
C3S C4S 1.485(9) . ?
